data_7700327
loop_
_publ_author_name
'Khan, Taj-Malook'
'Gul, Noor Shad'
'Lu, Xing'
'Kumar, Rajesh'
'Choudhary, Muhammad Iqbal'
'Liang, Hong'
'Chen, Zhen-Feng'

_publ_section_title
;
 Rhodium(iii) complexes with isoquinoline derivatives as potential
 anticancer agents: in vitro and in vivo activity studies.
;
_journal_issue 30
_journal_name_full 'Dalton transactions (Cambridge, England : 2003)'
_journal_page_first 11469
_journal_page_last 11479
_journal_paper_doi 10.1039/c9dt01951k
_journal_volume 48
_journal_year 2019
_chemical_formula_moiety 'C16 H16 Au Cl2 N2 O'
_chemical_formula_sum 'C16 H16 Au Cl2 N2 O'
_chemical_formula_weight 520.17
_space_group_crystal_system orthorhombic
_space_group_IT_number 61
_space_group_name_Hall '-P 2ac 2ab'
_space_group_name_H-M_alt 'P b c a'
_symmetry_space_group_name_Hall '-P 2ac 2ab'
_symmetry_space_group_name_H-M 'P b c a'
_atom_sites_solution_hydrogens geom
_atom_sites_solution_primary heavy
_atom_sites_solution_secondary difmap
_audit_block_doi 10.5517/ccdc.csd.cc204c5q
_audit_creation_date 2015-10-12
_audit_creation_method
;
  Olex2 1.2
  (compiled Dec  5 2012 16:20:19, GUI svn.r4385)
;
_audit_update_record
;
2018-06-23 deposited with the CCDC.    2019-06-20 downloaded from the CCDC.
;
_cell_angle_alpha 90.00
_cell_angle_beta 90.00
_cell_angle_gamma 90.00
_cell_formula_units_Z 8
_cell_length_a 13.5520(14)
_cell_length_b 7.7992(8)
_cell_length_c 29.960(3)
_cell_measurement_reflns_used 3300
_cell_measurement_temperature 296(2)
_cell_measurement_theta_max 27.68
_cell_measurement_theta_min 3.01
_cell_volume 3166.6(6)
_computing_data_reduction 'SAINT v8.27A (Bruker, 2012)'
_computing_molecular_graphics
;
O. V. Dolomanov, L. J. Bourhis, R. J. Gildea, J. A. K. Howard and H. Puschmann,
OLEX2: a complete structure solution, refinement and analysis program.
J. Appl. Cryst. (2009). 42, 339-341.
;
_computing_publication_material
;
O. V. Dolomanov, L. J. Bourhis, R. J. Gildea, J. A. K. Howard and H. Puschmann,
OLEX2: a complete structure solution, refinement and analysis program.
J. Appl. Cryst. (2009). 42, 339-341.
;
_computing_structure_refinement
;
XL, G.M. Sheldrick, Acta Cryst.
(2008). A64, 112-122
;
_computing_structure_solution
;
XS, G.M. Sheldrick, Acta Cryst.
(2008). A64, 112-122
;
_diffrn_ambient_temperature 296.15
_diffrn_measured_fraction_theta_full 0.989
_diffrn_measured_fraction_theta_max 0.989
_diffrn_measurement_device_type 'Bruker APEX-II CCD'
_diffrn_measurement_method '\f and \w scans'
_diffrn_radiation_monochromator graphite
_diffrn_radiation_type MoK\a
_diffrn_radiation_wavelength 0.71073
_diffrn_reflns_av_R_equivalents 0.0335
_diffrn_reflns_av_unetI/netI 0.0327
_diffrn_reflns_limit_h_max 16
_diffrn_reflns_limit_h_min -16
_diffrn_reflns_limit_k_max 9
_diffrn_reflns_limit_k_min -8
_diffrn_reflns_limit_l_max 27
_diffrn_reflns_limit_l_min -35
_diffrn_reflns_number 10265
_diffrn_reflns_theta_full 25.35
_diffrn_reflns_theta_max 25.35
_diffrn_reflns_theta_min 1.36
_diffrn_source 'fine-focus sealed tube'
_diffrn_standards_number 0
_exptl_absorpt_coefficient_mu 9.631
_exptl_absorpt_correction_T_max 0.5521
_exptl_absorpt_correction_T_min 0.1383
_exptl_absorpt_correction_type none
_exptl_crystal_colour block
_exptl_crystal_density_diffrn 2.182
_exptl_crystal_density_method 'not measured'
_exptl_crystal_description Columnar
_exptl_crystal_F_000 1976
_exptl_crystal_size_max 0.34
_exptl_crystal_size_mid 0.18
_exptl_crystal_size_min 0.07
_refine_diff_density_max 1.275
_refine_diff_density_min -1.554
_refine_diff_density_rms 0.181
_refine_ls_extinction_method none
_refine_ls_goodness_of_fit_ref 0.870
_refine_ls_hydrogen_treatment mixed
_refine_ls_matrix_type full
_refine_ls_number_parameters 200
_refine_ls_number_reflns 2872
_refine_ls_number_restraints 0
_refine_ls_restrained_S_all 0.870
_refine_ls_R_factor_all 0.0443
_refine_ls_R_factor_gt 0.0313
_refine_ls_shift/su_max 0.015
_refine_ls_shift/su_mean 0.002
_refine_ls_structure_factor_coef Fsqd
_refine_ls_weighting_details 'calc w=1/[\s^2^(Fo^2^)+(0.1000P)^2^+0.0000P] where P=(Fo^2^+2Fc^2^)/3'
_refine_ls_weighting_scheme calc
_refine_ls_wR_factor_gt 0.1055
_refine_ls_wR_factor_ref 0.1172
_reflns_number_gt 2293
_reflns_number_total 2872
_reflns_threshold_expression >2sigma(I)
_cod_data_source_file c9dt01951k2.cif
_cod_data_source_block l5-au
_cod_depositor_comments 'Adding full bibliography for 7700327--7700328.cif.'
_cod_database_code 7700327
_olex2_refinement_description
;
1. Fixed Uiso
 At 1.2 times of:
  H18 of C18, H16 of C16, H8 of C8, {H9A,H9B} of C9, H14 of C14, H13 of C13,
  H12 of C12, {H15A,H15B} of C15, H19 of C19, {H4A,H4B} of N4
 At 1.5 times of:
  {H17A,H17B,H17C} of C17
2.a Secondary CH2 refined with riding coordinates:
 N4(H4A,H4B), C9(H9A,H9B), C15(H15A,H15B)
2.b Aromatic/amide H refined with riding coordinates:
 C8(H8), C12(H12), C13(H13), C14(H14), C16(H16), C18(H18), C19(H19)
2.c Idealised Me refined as rotating group:
 C17(H17A,H17B,H17C)
;

loop_
_space_group_symop_id
_space_group_symop_operation_xyz
1 'x, y, z'
2 '-x+1/2, -y, z+1/2'
3 'x+1/2, -y+1/2, -z'
4 '-x, y+1/2, -z+1/2'
5 '-x, -y, -z'
6 'x-1/2, y, -z-1/2'
7 '-x-1/2, y-1/2, z'
8 'x, -y-1/2, z-1/2'

loop_
_atom_site_label
_atom_site_type_symbol
_atom_site_fract_x
_atom_site_fract_y
_atom_site_fract_z
_atom_site_U_iso_or_equiv
_atom_site_adp_type
_atom_site_occupancy
_atom_site_symmetry_multiplicity
_atom_site_calc_flag
_atom_site_refinement_flags
Au1 Au 0.27099(2) 0.05715(3) 0.885641(9) 0.03119(16) Uani 1 1 d .
Cl2 Cl 0.31873(16) 0.1778(3) 0.95321(7) 0.0540(5) Uani 1 1 d .
Cl3 Cl 0.43243(15) 0.0368(3) 0.86480(8) 0.0535(6) Uani 1 1 d .
C2 C -0.0494(6) 0.0579(8) 0.8797(2) 0.0292(16) Uani 1 1 d .
O3 O -0.3449(4) 0.0444(6) 0.9123(2) 0.0485(15) Uani 1 1 d .
N4 N 0.2378(5) -0.0674(8) 0.8294(2) 0.0427(17) Uani 1 1 d .
H4A H 0.2939 -0.0824 0.8138 0.051 Uiso 1 1 calc R
H4B H 0.2151 -0.1721 0.8368 0.051 Uiso 1 1 calc R
N5 N 0.1229(4) 0.0822(7) 0.8985(2) 0.0301(13) Uani 1 1 d .
C6 C 0.0555(5) 0.0709(8) 0.8668(2) 0.0293(15) Uani 1 1 d .
C7 C -0.2480(6) 0.0501(8) 0.9041(3) 0.0375(18) Uani 1 1 d .
C8 C -0.2151(6) -0.0335(10) 0.8656(3) 0.0414(19) Uani 1 1 d .
H8 H -0.2600 -0.0937 0.8482 0.050 Uiso 1 1 calc R
C9 C -0.0007(5) 0.1977(9) 0.9496(2) 0.0375(17) Uani 1 1 d .
H9A H -0.0234 0.2005 0.9803 0.045 Uiso 1 1 calc R
H9B H 0.0169 0.3133 0.9407 0.045 Uiso 1 1 calc R
C10 C -0.0799(5) 0.1284(8) 0.9198(2) 0.0288(14) Uani 1 1 d .
C11 C 0.1701(6) 0.0090(9) 0.8021(3) 0.0375(17) Uani 1 1 d .
C12 C -0.1789(5) 0.1271(8) 0.9319(2) 0.0319(15) Uani 1 1 d .
H12 H -0.1988 0.1777 0.9585 0.038 Uiso 1 1 calc R
C13 C -0.1181(6) -0.0285(9) 0.8532(3) 0.0390(18) Uani 1 1 d .
H13 H -0.0978 -0.0826 0.8271 0.047 Uiso 1 1 calc R
C14 C 0.1868(7) 0.0171(11) 0.7558(3) 0.049(2) Uani 1 1 d .
H14 H 0.2443 -0.0287 0.7438 0.059 Uiso 1 1 calc R
C15 C 0.0868(6) 0.0804(11) 0.9452(3) 0.0442(19) Uani 1 1 d .
H15A H 0.1390 0.1178 0.9651 0.053 Uiso 1 1 calc R
H15B H 0.0681 -0.0353 0.9535 0.053 Uiso 1 1 calc R
C16 C 0.0145(6) 0.1558(9) 0.7896(2) 0.0399(17) Uani 1 1 d .
H16 H -0.0432 0.2038 0.8008 0.048 Uiso 1 1 calc R
C17 C -0.3837(6) 0.1359(10) 0.9504(3) 0.048(2) Uani 1 1 d .
H17A H -0.3756 0.2569 0.9459 0.072 Uiso 1 1 calc R
H17B H -0.3487 0.1016 0.9768 0.072 Uiso 1 1 calc R
H17C H -0.4525 0.1099 0.9539 0.072 Uiso 1 1 calc R
C18 C 0.1180(8) 0.0926(11) 0.7281(3) 0.055(2) Uani 1 1 d .
H18 H 0.1298 0.0949 0.6976 0.067 Uiso 1 1 calc R
C19 C 0.0330(7) 0.1644(11) 0.7442(2) 0.050(2) Uani 1 1 d .
H19 H -0.0114 0.2178 0.7251 0.060 Uiso 1 1 calc R
C1 C 0.0807(6) 0.0765(8) 0.8191(2) 0.0312(15) Uani 1 1 d .

loop_
_atom_site_aniso_label
_atom_site_aniso_U_11
_atom_site_aniso_U_22
_atom_site_aniso_U_33
_atom_site_aniso_U_23
_atom_site_aniso_U_13
_atom_site_aniso_U_12
Au1 0.0278(2) 0.0351(2) 0.0307(2) 0.00327(11) -0.00040(10) 0.00103(10)
Cl2 0.0493(12) 0.0681(12) 0.0446(12) -0.0111(10) -0.0061(9) -0.0122(11)
Cl3 0.0291(10) 0.0776(14) 0.0538(14) 0.0065(11) 0.0042(10) 0.0032(10)
C2 0.029(4) 0.035(4) 0.024(4) 0.000(3) -0.004(3) 0.003(3)
O3 0.027(3) 0.059(3) 0.059(4) -0.007(3) 0.003(3) 0.000(2)
N4 0.043(4) 0.048(4) 0.037(4) -0.018(3) 0.004(3) 0.004(3)
N5 0.027(3) 0.037(3) 0.026(3) 0.002(2) 0.000(3) 0.004(2)
C6 0.030(4) 0.038(4) 0.020(4) 0.001(3) 0.003(3) 0.005(3)
C7 0.032(4) 0.033(4) 0.047(5) 0.003(4) -0.002(4) 0.002(3)
C8 0.032(4) 0.047(5) 0.045(5) -0.008(4) -0.006(4) -0.002(3)
C9 0.039(4) 0.056(4) 0.018(3) -0.005(3) 0.000(3) -0.001(4)
C10 0.036(4) 0.025(3) 0.025(4) 0.000(3) -0.001(3) 0.003(3)
C11 0.048(5) 0.032(3) 0.033(4) -0.001(3) 0.000(3) -0.003(3)
C12 0.035(4) 0.029(3) 0.032(4) 0.001(3) 0.001(3) 0.006(3)
C13 0.041(4) 0.041(4) 0.035(4) -0.006(3) 0.000(3) 0.004(3)
C14 0.049(5) 0.059(5) 0.039(5) -0.007(4) 0.014(4) 0.006(4)
C15 0.032(4) 0.076(5) 0.025(4) 0.004(4) -0.001(3) 0.006(4)
C16 0.044(4) 0.046(4) 0.030(4) 0.000(3) -0.003(3) 0.003(3)
C17 0.033(4) 0.055(5) 0.056(5) -0.002(4) 0.011(4) 0.002(4)
C18 0.072(7) 0.073(5) 0.022(4) 0.003(4) 0.001(4) 0.008(5)
C19 0.065(6) 0.060(5) 0.025(4) 0.001(4) -0.001(4) 0.016(4)
C1 0.038(4) 0.033(4) 0.022(4) -0.003(3) 0.000(3) -0.005(3)

loop_
_atom_type_symbol
_atom_type_description
_atom_type_scat_dispersion_real
_atom_type_scat_dispersion_imag
_atom_type_scat_source
C C 0.0033 0.0016 'International Tables Vol C Tables 4.2.6.8 and 6.1.1.4'
H H 0.0000 0.0000 'International Tables Vol C Tables 4.2.6.8 and 6.1.1.4'
Au Au -2.0133 8.8022 'International Tables Vol C Tables 4.2.6.8 and 6.1.1.4'
Cl Cl 0.1484 0.1585 'International Tables Vol C Tables 4.2.6.8 and 6.1.1.4'
N N 0.0061 0.0033 'International Tables Vol C Tables 4.2.6.8 and 6.1.1.4'
O O 0.0106 0.0060 'International Tables Vol C Tables 4.2.6.8 and 6.1.1.4'

loop_
_citation_id
_citation_doi
_citation_year
1 10.1016/j.ejmech.2018.11.047 2019

loop_
_geom_angle_atom_site_label_1
_geom_angle_atom_site_label_2
_geom_angle_atom_site_label_3
_geom_angle
Cl3 Au1 Cl2 89.98(8)
N4 Au1 Cl2 174.2(2)
N4 Au1 Cl3 87.2(2)
N4 Au1 N5 89.1(3)
N5 Au1 Cl2 94.00(18)
N5 Au1 Cl3 174.77(17)
C10 C2 C6 119.2(6)
C10 C2 C13 119.1(7)
C13 C2 C6 121.7(6)
C7 O3 C17 119.1(6)
Au1 N4 H4A 108.2
Au1 N4 H4B 108.2
H4A N4 H4B 107.3
C11 N4 Au1 116.4(5)
C11 N4 H4A 108.2
C11 N4 H4B 108.2
C6 N5 Au1 122.3(5)
C6 N5 C15 116.7(6)
C15 N5 Au1 120.0(5)
N5 C6 C2 118.8(6)
N5 C6 C1 122.5(7)
C1 C6 C2 118.7(6)
O3 C7 C8 116.7(7)
O3 C7 C12 124.5(8)
C12 C7 C8 118.7(7)
C7 C8 H8 119.4
C13 C8 C7 121.2(7)
C13 C8 H8 119.4
H9A C9 H9B 108.6
C10 C9 H9A 110.3
C10 C9 H9B 110.3
C10 C9 C15 107.1(6)
C15 C9 H9A 110.3
C15 C9 H9B 110.3
C2 C10 C9 116.6(6)
C2 C10 C12 120.7(6)
C12 C10 C9 122.6(6)
N4 C11 C14 120.2(7)
N4 C11 C1 121.4(7)
C14 C11 C1 118.4(7)
C7 C12 C10 119.9(7)
C7 C12 H12 120.1
C10 C12 H12 120.1
C2 C13 H13 120.0
C8 C13 C2 120.0(7)
C8 C13 H13 120.0
C11 C14 H14 119.9
C18 C14 C11 120.2(8)
C18 C14 H14 119.9
N5 C15 C9 109.7(6)
N5 C15 H15A 109.7
N5 C15 H15B 109.7
C9 C15 H15A 109.7
C9 C15 H15B 109.7
H15A C15 H15B 108.2
C19 C16 H16 119.2
C19 C16 C1 121.6(8)
C1 C16 H16 119.2
O3 C17 H17A 109.5
O3 C17 H17B 109.5
O3 C17 H17C 109.5
H17A C17 H17B 109.5
H17A C17 H17C 109.5
H17B C17 H17C 109.5
C14 C18 H18 118.9
C19 C18 C14 122.1(8)
C19 C18 H18 118.9
C16 C19 H19 120.7
C18 C19 C16 118.6(7)
C18 C19 H19 120.7
C11 C1 C6 122.5(6)
C16 C1 C6 118.5(7)
C16 C1 C11 119.0(7)

loop_
_geom_bond_atom_site_label_1
_geom_bond_atom_site_label_2
_geom_bond_distance
Au1 Cl2 2.324(2)
Au1 Cl3 2.281(2)
Au1 N4 1.996(7)
Au1 N5 2.053(6)
C2 C6 1.476(11)
C2 C10 1.383(9)
C2 C13 1.398(10)
O3 C7 1.337(10)
O3 C17 1.445(9)
N4 H4A 0.9000
N4 H4B 0.9000
N4 C11 1.366(10)
N5 C6 1.321(10)
N5 C15 1.480(9)
C6 C1 1.472(9)
C7 C8 1.398(13)
C7 C12 1.389(11)
C8 H8 0.9300
C8 C13 1.367(11)
C9 H9A 0.9700
C9 H9B 0.9700
C9 C10 1.496(9)
C9 C15 1.504(10)
C10 C12 1.390(10)
C11 C14 1.405(11)
C11 C1 1.416(11)
C12 H12 0.9300
C13 H13 0.9300
C14 H14 0.9300
C14 C18 1.379(13)
C15 H15A 0.9700
C15 H15B 0.9700
C16 H16 0.9300
C16 C19 1.384(9)
C16 C1 1.402(10)
C17 H17A 0.9600
C17 H17B 0.9600
C17 H17C 0.9600
C18 H18 0.9300
C18 C19 1.369(12)
C19 H19 0.9300

loop_
_geom_torsion_atom_site_label_1
_geom_torsion_atom_site_label_2
_geom_torsion_atom_site_label_3
_geom_torsion_atom_site_label_4
_geom_torsion
Au1 N4 C11 C14 135.3(7)
Au1 N4 C11 C1 -46.7(9)
Au1 N5 C6 C2 168.7(4)
Au1 N5 C6 C1 -13.4(9)
Au1 N5 C15 C9 146.1(5)
Cl2 Au1 N4 C11 172.5(17)
Cl2 Au1 N5 C6 163.6(5)
Cl2 Au1 N5 C15 -28.3(5)
Cl3 Au1 N4 C11 -126.5(6)
Cl3 Au1 N5 C6 24(2)
Cl3 Au1 N5 C15 -167.7(15)
C2 C6 C1 C11 -149.1(6)
C2 C6 C1 C16 32.6(9)
C2 C10 C12 C7 1.8(10)
O3 C7 C8 C13 177.0(7)
O3 C7 C12 C10 -178.9(6)
N4 Au1 N5 C6 -21.3(5)
N4 Au1 N5 C15 146.9(6)
N4 C11 C14 C18 179.4(8)
N4 C11 C1 C6 0.7(11)
N4 C11 C1 C16 179.1(6)
N5 Au1 N4 C11 49.8(6)
N5 C6 C1 C11 33.1(10)
N5 C6 C1 C16 -145.3(7)
C6 C2 C10 C9 -6.2(9)
C6 C2 C10 C12 176.4(6)
C6 C2 C13 C8 -178.1(7)
C6 N5 C15 C9 -45.1(9)
C7 C8 C13 C2 1.6(12)
C8 C7 C12 C10 3.7(11)
C9 C10 C12 C7 -175.4(6)
C10 C2 C6 N5 27.4(9)
C10 C2 C6 C1 -150.5(6)
C10 C2 C13 C8 3.9(11)
C10 C9 C15 N5 62.0(8)
C11 C14 C18 C19 1.1(14)
C12 C7 C8 C13 -5.4(12)
C13 C2 C6 N5 -150.5(7)
C13 C2 C6 C1 31.5(9)
C13 C2 C10 C9 171.8(6)
C13 C2 C10 C12 -5.6(10)
C14 C11 C1 C6 178.7(7)
C14 C11 C1 C16 -3.0(11)
C14 C18 C19 C16 -2.0(14)
C15 N5 C6 C2 0.2(9)
C15 N5 C6 C1 178.0(6)
C15 C9 C10 C2 -36.8(8)
C15 C9 C10 C12 140.6(7)
C17 O3 C7 C8 -176.9(7)
C17 O3 C7 C12 5.6(11)
C19 C16 C1 C6 -179.4(7)
C19 C16 C1 C11 2.2(11)
C1 C11 C14 C18 1.4(12)
C1 C16 C19 C18 0.3(13)
